data_7008131
loop_
_publ_author_name
'Kurz, Philipp'
'Rattat, Dirk'
'Angst, Daniela'
'Schmalle, Helmut'
'Spingler, Bernhard'
'Alberto, Roger'
'Berke, Heinz'
'Beck, Wolfgang'

_publ_section_title
;
 The chemistry of the fac-[Re(CO)2(NO)]2+ fragment in aqueous solution.
;
_journal_issue 4
_journal_name_full 'Dalton transactions (Cambridge, England : 2003)'
_journal_page_first 804
_journal_page_last 810
_journal_paper_doi 10.1039/b417425a
_journal_year 2005
_chemical_formula_sum 'C11 H14 Cl2 F6 N O9 Re S5'
_chemical_formula_weight 835.63
_chemical_name_systematic
;
?
;
_space_group_IT_number 2
_symmetry_cell_setting triclinic
_symmetry_space_group_name_Hall '-P 1'
_symmetry_space_group_name_H-M 'P -1'
_atom_sites_solution_hydrogens geom
_atom_sites_solution_primary direct
_atom_sites_solution_secondary difmap
_audit_creation_method SHELXL-97
_cell_angle_alpha 96.921(8)
_cell_angle_beta 98.735(8)
_cell_angle_gamma 91.503(8)
_cell_formula_units_Z 2
_cell_length_a 8.9563(6)
_cell_length_b 9.5622(6)
_cell_length_c 14.9054(10)
_cell_measurement_reflns_used 8000
_cell_measurement_temperature 183(2)
_cell_volume 1251.24(15)
_computing_cell_refinement 'IPDS (Stoe,1999)'
_computing_data_collection 'IPDS (Stoe,1999)'
_computing_data_reduction 'X-RED (Stoe,1999)'
_computing_molecular_graphics 'ORTEP-3 (Farrugia, 1997)'
_computing_publication_material 'SHELXL-97 (Sheldrick, 1997)'
_computing_structure_refinement 'SHELXL-97 (Sheldrick, 1997)'
_computing_structure_solution 'SIR-97 (Altomare, 1999)'
_diffrn_ambient_temperature 183(2)
_diffrn_measured_fraction_theta_full 0.913
_diffrn_measured_fraction_theta_max 0.913
_diffrn_measurement_device_type 'STOE IPDS'
_diffrn_measurement_method '/f oscillation scan'
_diffrn_radiation_monochromator graphite
_diffrn_radiation_source 'fine-focus sealed tube'
_diffrn_radiation_type MoK\a
_diffrn_radiation_wavelength 0.71073
_diffrn_reflns_av_R_equivalents 0.0474
_diffrn_reflns_av_sigmaI/netI 0.0309
_diffrn_reflns_limit_h_max 12
_diffrn_reflns_limit_h_min -12
_diffrn_reflns_limit_k_max 13
_diffrn_reflns_limit_k_min -13
_diffrn_reflns_limit_l_max 21
_diffrn_reflns_limit_l_min -21
_diffrn_reflns_number 27400
_diffrn_reflns_theta_full 30.47
_diffrn_reflns_theta_max 30.47
_diffrn_reflns_theta_min 2.87
_diffrn_standards_interval_count 'every image'
_diffrn_standards_interval_time 4.5
_diffrn_standards_number 50-200
_exptl_absorpt_coefficient_mu 5.574
_exptl_absorpt_correction_T_max 0.4483
_exptl_absorpt_correction_T_min 0.3510
_exptl_absorpt_correction_type numerical
_exptl_crystal_colour yellow
_exptl_crystal_density_diffrn 2.218
_exptl_crystal_density_method 'not measured'
_exptl_crystal_description block
_exptl_crystal_F_000 804
_exptl_crystal_size_max 0.286
_exptl_crystal_size_mid 0.206
_exptl_crystal_size_min 0.182
_refine_diff_density_max 1.441
_refine_diff_density_min -1.399
_refine_diff_density_rms 0.138
_refine_ls_extinction_method none
_refine_ls_goodness_of_fit_ref 0.985
_refine_ls_hydrogen_treatment constr
_refine_ls_matrix_type full
_refine_ls_number_parameters 335
_refine_ls_number_reflns 6958
_refine_ls_number_restraints 12
_refine_ls_restrained_S_all 0.992
_refine_ls_R_factor_all 0.0368
_refine_ls_R_factor_gt 0.0333
_refine_ls_shift/su_max 0.005
_refine_ls_shift/su_mean 0.000
_refine_ls_structure_factor_coef Fsqd
_refine_ls_weighting_details 'calc w=1/[\s^2^(Fo^2^)+(0.0637P)^2^+0.0000P] where P=(Fo^2^+2Fc^2^)/3'
_refine_ls_weighting_scheme calc
_refine_ls_wR_factor_gt 0.0846
_refine_ls_wR_factor_ref 0.0860
_reflns_number_gt 6210
_reflns_number_total 6958
_reflns_threshold_expression >2sigma(I)
_cod_data_source_file b417425a.txt
_cod_data_source_block pk061202
_cod_original_cell_volume 1251.24(14)
_cod_original_sg_symbol_H-M P-1
_cod_database_code 7008131

loop_
_symmetry_equiv_pos_as_xyz
'x, y, z'
'-x, -y, -z'

loop_
_atom_site_label
_atom_site_type_symbol
_atom_site_fract_x
_atom_site_fract_y
_atom_site_fract_z
_atom_site_U_iso_or_equiv
_atom_site_adp_type
_atom_site_occupancy
_atom_site_symmetry_multiplicity
_atom_site_calc_flag
_atom_site_refinement_flags
_atom_site_disorder_assembly
_atom_site_disorder_group
Re1 Re -0.464564(13) 0.278840(13) 0.152049(8) 0.03013(4) Uani 1 1 d . . .
C1 C -0.5610(4) 0.4369(4) 0.0957(2) 0.0347(6) Uani 0.67 1 d P . .
C2 C -0.4384(3) 0.1788(4) 0.0349(2) 0.0331(6) Uani 0.67 1 d P . .
C3 C -0.6543(4) 0.1785(4) 0.1506(2) 0.0336(6) Uani 0.67 1 d P . .
N1 N -0.5610(4) 0.4369(4) 0.0957(2) 0.0347(6) Uani 0.33 1 d P . .
N2 N -0.4384(3) 0.1788(4) 0.0349(2) 0.0331(6) Uani 0.33 1 d P . .
N3 N -0.6543(4) 0.1785(4) 0.1506(2) 0.0336(6) Uani 0.33 1 d P . .
C4 C -0.3940(5) 0.1634(4) 0.3556(3) 0.0423(8) Uani 1 1 d . . .
H4A H -0.4993 0.1354 0.3542 0.051 Uiso 1 1 calc R . .
H4B H -0.3342 0.1141 0.4008 0.051 Uiso 1 1 calc R . .
C5 C -0.3729(5) 0.3208(4) 0.3869(2) 0.0411(8) Uani 1 1 d . . .
H5A H -0.2657 0.3470 0.3999 0.049 Uiso 1 1 calc R . .
H5B H -0.4148 0.3427 0.4430 0.049 Uiso 1 1 calc R . .
C6 C -0.3196(4) 0.5573(4) 0.2950(2) 0.0386(7) Uani 1 1 d . . .
H6A H -0.3603 0.6200 0.2517 0.046 Uiso 1 1 calc R . .
H6B H -0.2961 0.6129 0.3546 0.046 Uiso 1 1 calc R . .
C7 C -0.1735(4) 0.5018(4) 0.2677(2) 0.0374(7) Uani 1 1 d . . .
H7A H -0.1228 0.4522 0.3158 0.045 Uiso 1 1 calc R . .
H7B H -0.1074 0.5805 0.2610 0.045 Uiso 1 1 calc R . .
C8 C -0.0939(4) 0.2322(4) 0.1877(3) 0.0390(7) Uani 1 1 d . . .
H8A H -0.0996 0.1655 0.1328 0.047 Uiso 1 1 calc R . .
H8B H 0.0108 0.2656 0.2056 0.047 Uiso 1 1 calc R . .
C9 C -0.1398(4) 0.1558(4) 0.2625(3) 0.0377(7) Uani 1 1 d . . .
H9A H -0.1150 0.2160 0.3204 0.045 Uiso 1 1 calc R . .
H9B H -0.0821 0.0718 0.2667 0.045 Uiso 1 1 calc R . .
C10 C 0.0411(4) 0.2727(4) -0.0516(3) 0.0396(7) Uani 1 1 d . . .
C11 C 0.1944(7) 0.1418(6) 0.4826(3) 0.0656(14) Uani 1 1 d . . .
C20 C -0.2334(7) 0.1862(9) -0.3008(5) 0.0854(19) Uani 1 1 d . . .
Cl21 Cl -0.2221(5) 0.3132(4) -0.3742(2) 0.1037(10) Uani 0.771(5) 1 d PU A 1
Cl22 Cl -0.3934(3) 0.1802(3) -0.2486(2) 0.0831(7) Uani 0.771(5) 1 d PU A 1
Cl23 Cl -0.2113(9) 0.3538(12) -0.3359(9) 0.092(3) Uani 0.229(5) 1 d PU A 2
Cl24 Cl -0.4176(10) 0.1742(10) -0.2926(9) 0.085(3) Uani 0.229(5) 1 d PU A 2
O1 O -0.6190(3) 0.5304(3) 0.06885(19) 0.0434(6) Uani 1 1 d . . .
O2 O -0.4167(3) 0.1262(3) -0.03357(17) 0.0412(6) Uani 1 1 d . . .
O3 O -0.7625(3) 0.1126(3) 0.1488(2) 0.0438(6) Uani 1 1 d . . .
O10 O 0.3043(3) 0.3160(3) -0.09754(19) 0.0408(6) Uani 1 1 d . . .
O11 O 0.1134(3) 0.1757(3) -0.20691(18) 0.0437(6) Uani 1 1 d . . .
O12 O 0.2336(3) 0.0787(3) -0.07121(19) 0.0429(6) Uani 1 1 d . . .
O13 O 0.2436(4) 0.2451(4) 0.3400(2) 0.0575(8) Uani 1 1 d . . .
O14 O 0.0619(4) 0.3567(4) 0.4257(3) 0.0682(10) Uani 1 1 d . . .
O15 O 0.3295(3) 0.3822(4) 0.48818(19) 0.0489(7) Uani 1 1 d . . .
F10 F -0.0229(3) 0.3806(3) -0.08940(19) 0.0551(6) Uani 1 1 d . . .
F11 F 0.0977(3) 0.3196(3) 0.03579(16) 0.0526(6) Uani 1 1 d . . .
F12 F -0.0666(3) 0.1750(3) -0.0507(2) 0.0612(7) Uani 1 1 d . . .
F13 F 0.3270(6) 0.0762(4) 0.4881(3) 0.1061(14) Uani 1 1 d . . .
F14 F 0.0841(5) 0.0522(4) 0.4339(2) 0.0831(11) Uani 1 1 d . . .
F15 F 0.1642(6) 0.1662(5) 0.5661(2) 0.1073(15) Uani 1 1 d . . .
S1 S -0.34198(9) 0.10490(9) 0.24363(6) 0.03265(16) Uani 1 1 d . . .
S2 S -0.46527(10) 0.42389(9) 0.29995(6) 0.03503(17) Uani 1 1 d . . .
S3 S -0.20761(9) 0.38230(9) 0.16019(6) 0.03377(16) Uani 1 1 d . . .
S10 S 0.19058(9) 0.20265(9) -0.11421(5) 0.03236(16) Uani 1 1 d . . .
S11 S 0.20923(11) 0.30039(10) 0.42800(6) 0.03821(18) Uani 1 1 d . . .

loop_
_atom_site_aniso_label
_atom_site_aniso_U_11
_atom_site_aniso_U_22
_atom_site_aniso_U_33
_atom_site_aniso_U_23
_atom_site_aniso_U_13
_atom_site_aniso_U_12
Re1 0.03053(6) 0.02940(7) 0.02986(6) 0.00196(5) 0.00424(4) 0.00136(5)
C1 0.0346(13) 0.0334(17) 0.0351(14) 0.0026(12) 0.0045(11) -0.0013(12)
C2 0.0318(13) 0.0302(16) 0.0359(14) 0.0025(12) 0.0023(11) 0.0005(11)
C3 0.0335(13) 0.0349(17) 0.0317(13) 0.0012(12) 0.0045(11) 0.0045(12)
N1 0.0346(13) 0.0334(17) 0.0351(14) 0.0026(12) 0.0045(11) -0.0013(12)
N2 0.0318(13) 0.0302(16) 0.0359(14) 0.0025(12) 0.0023(11) 0.0005(11)
N3 0.0335(13) 0.0349(17) 0.0317(13) 0.0012(12) 0.0045(11) 0.0045(12)
C4 0.055(2) 0.0369(19) 0.0385(16) 0.0086(14) 0.0165(15) 0.0024(16)
C5 0.057(2) 0.0369(19) 0.0317(14) 0.0068(13) 0.0110(14) 0.0091(16)
C6 0.0548(19) 0.0260(17) 0.0337(15) 0.0003(12) 0.0065(14) -0.0002(15)
C7 0.0451(17) 0.0306(18) 0.0345(15) 0.0016(13) 0.0030(13) -0.0051(14)
C8 0.0331(14) 0.0332(18) 0.0504(19) 0.0002(15) 0.0094(13) 0.0017(13)
C9 0.0348(15) 0.0315(18) 0.0447(17) 0.0029(14) 0.0008(13) 0.0024(13)
C10 0.0387(16) 0.0346(19) 0.0464(18) 0.0044(14) 0.0097(14) 0.0019(14)
C11 0.094(4) 0.049(3) 0.049(2) 0.010(2) 0.000(2) -0.023(3)
C20 0.056(3) 0.115(5) 0.095(4) 0.043(4) 0.019(3) 0.013(3)
Cl21 0.128(2) 0.105(2) 0.0841(16) 0.0409(15) 0.0131(15) -0.0043(17)
Cl22 0.0838(13) 0.0735(13) 0.1074(17) 0.0314(12) 0.0462(12) 0.0193(10)
Cl23 0.049(3) 0.104(5) 0.133(7) 0.061(5) 0.007(4) -0.009(3)
Cl24 0.058(3) 0.066(4) 0.134(7) 0.008(5) 0.027(4) 0.004(3)
O1 0.0465(13) 0.0356(14) 0.0471(14) 0.0085(11) 0.0005(11) 0.0068(11)
O2 0.0473(13) 0.0415(15) 0.0339(11) -0.0020(10) 0.0078(10) 0.0075(11)
O3 0.0358(12) 0.0468(17) 0.0481(14) 0.0007(12) 0.0098(10) -0.0047(11)
O10 0.0379(12) 0.0402(15) 0.0440(13) 0.0025(11) 0.0081(10) -0.0035(11)
O11 0.0489(14) 0.0405(15) 0.0381(12) -0.0005(11) -0.0006(11) 0.0060(12)
O12 0.0475(13) 0.0363(14) 0.0464(13) 0.0109(11) 0.0063(11) 0.0082(11)
O13 0.0672(19) 0.066(2) 0.0370(13) -0.0066(13) 0.0129(13) -0.0094(17)
O14 0.0519(17) 0.061(2) 0.083(2) -0.0160(19) -0.0008(17) 0.0095(16)
O15 0.0527(15) 0.0543(19) 0.0373(13) 0.0002(12) 0.0062(11) -0.0143(13)
F10 0.0554(13) 0.0488(14) 0.0647(15) 0.0103(11) 0.0147(11) 0.0224(11)
F11 0.0572(13) 0.0595(16) 0.0419(11) -0.0014(11) 0.0159(10) 0.0063(12)
F12 0.0455(12) 0.0606(18) 0.0801(18) 0.0071(14) 0.0219(12) -0.0101(12)
F13 0.122(3) 0.076(2) 0.118(3) 0.046(2) -0.018(3) 0.016(2)
F14 0.123(3) 0.058(2) 0.0608(17) 0.0033(15) 0.0031(18) -0.0477(19)
F15 0.158(3) 0.112(3) 0.0461(15) 0.0108(18) 0.0146(19) -0.081(3)
S1 0.0350(3) 0.0272(4) 0.0359(4) 0.0035(3) 0.0066(3) 0.0015(3)
S2 0.0432(4) 0.0311(4) 0.0325(3) 0.0027(3) 0.0114(3) 0.0059(3)
S3 0.0348(3) 0.0318(4) 0.0352(4) 0.0029(3) 0.0087(3) -0.0015(3)
S10 0.0343(3) 0.0289(4) 0.0333(3) 0.0023(3) 0.0042(3) 0.0034(3)
S11 0.0447(4) 0.0362(5) 0.0321(4) 0.0011(3) 0.0046(3) -0.0041(4)

loop_
_atom_type_symbol
_atom_type_description
_atom_type_scat_dispersion_real
_atom_type_scat_dispersion_imag
_atom_type_scat_source
C C 0.0033 0.0016 'International Tables Vol C Tables 4.2.6.8 and 6.1.1.4'
H H 0.0000 0.0000 'International Tables Vol C Tables 4.2.6.8 and 6.1.1.4'
Cl Cl 0.1484 0.1585 'International Tables Vol C Tables 4.2.6.8 and 6.1.1.4'
F F 0.0171 0.0103 'International Tables Vol C Tables 4.2.6.8 and 6.1.1.4'
N N 0.0061 0.0033 'International Tables Vol C Tables 4.2.6.8 and 6.1.1.4'
O O 0.0106 0.0060 'International Tables Vol C Tables 4.2.6.8 and 6.1.1.4'
S S 0.1246 0.1234 'International Tables Vol C Tables 4.2.6.8 and 6.1.1.4'
Re Re -1.0185 7.2310 'International Tables Vol C Tables 4.2.6.8 and 6.1.1.4'

loop_
_geom_angle_atom_site_label_1
_geom_angle_atom_site_label_2
_geom_angle_atom_site_label_3
_geom_angle
_geom_angle_site_symmetry_1
_geom_angle_site_symmetry_3
_geom_angle_publ_flag
C3 Re1 C2 92.07(13) . . ?
C3 Re1 C1 93.49(13) . . ?
C2 Re1 C1 92.84(13) . . ?
C3 Re1 S1 88.03(10) . . ?
C2 Re1 S1 95.41(9) . . ?
C1 Re1 S1 171.56(10) . . ?
C3 Re1 S2 95.79(10) . . ?
C2 Re1 S2 172.13(10) . . ?
C1 Re1 S2 86.36(10) . . ?
S1 Re1 S2 85.22(3) . . ?
C3 Re1 S3 173.22(10) . . ?
C2 Re1 S3 86.85(10) . . ?
C1 Re1 S3 93.25(10) . . ?
S1 Re1 S3 85.41(3) . . ?
S2 Re1 S3 85.38(3) . . ?
O1 C1 Re1 175.4(3) . . ?
O2 C2 Re1 176.0(3) . . ?
O3 C3 Re1 176.3(3) . . ?
C5 C4 S1 115.6(3) . . ?
C4 C5 S2 111.6(3) . . ?
C7 C6 S2 115.5(3) . . ?
C6 C7 S3 111.9(3) . . ?
C9 C8 S3 115.2(2) . . ?
C8 C9 S1 113.0(2) . . ?
F12 C10 F10 108.1(3) . . ?
F12 C10 F11 107.4(3) . . ?
F10 C10 F11 107.7(3) . . ?
F12 C10 S10 111.7(3) . . ?
F10 C10 S10 110.8(3) . . ?
F11 C10 S10 110.9(2) . . ?
F15 C11 F14 107.4(5) . . ?
F15 C11 F13 106.6(5) . . ?
F14 C11 F13 108.8(5) . . ?
F15 C11 S11 113.5(4) . . ?
F14 C11 S11 110.5(4) . . ?
F13 C11 S11 109.9(4) . . ?
Cl24 C20 Cl22 22.0(4) . . ?
Cl24 C20 Cl21 103.8(5) . . ?
Cl22 C20 Cl21 117.5(4) . . ?
Cl24 C20 Cl23 103.1(6) . . ?
Cl22 C20 Cl23 109.4(5) . . ?
Cl21 C20 Cl23 21.2(4) . . ?
C4 S1 C9 101.69(19) . . ?
C4 S1 Re1 101.08(13) . . ?
C9 S1 Re1 105.21(12) . . ?
C6 S2 C5 102.54(18) . . ?
C6 S2 Re1 100.16(12) . . ?
C5 S2 Re1 105.75(12) . . ?
C8 S3 C7 102.67(17) . . ?
C8 S3 Re1 100.78(12) . . ?
C7 S3 Re1 105.12(12) . . ?
O11 S10 O10 114.92(17) . . ?
O11 S10 O12 115.44(18) . . ?
O10 S10 O12 114.79(17) . . ?
O11 S10 C10 102.58(17) . . ?
O10 S10 C10 103.55(17) . . ?
O12 S10 C10 103.04(17) . . ?
O13 S11 O14 114.3(2) . . ?
O13 S11 O15 115.74(19) . . ?
O14 S11 O15 115.5(2) . . ?
O13 S11 C11 102.1(2) . . ?
O14 S11 C11 103.7(3) . . ?
O15 S11 C11 102.9(2) . . ?

loop_
_geom_bond_atom_site_label_1
_geom_bond_atom_site_label_2
_geom_bond_distance
_geom_bond_site_symmetry_2
_geom_bond_publ_flag
Re1 C3 1.925(3) . ?
Re1 C2 1.938(3) . ?
Re1 C1 1.973(3) . ?
Re1 S1 2.4542(8) . ?
Re1 S2 2.4600(9) . ?
Re1 S3 2.4610(9) . ?
C1 O1 1.130(4) . ?
C2 O2 1.128(4) . ?
C3 O3 1.137(4) . ?
C4 C5 1.520(6) . ?
C4 S1 1.827(4) . ?
C5 S2 1.833(4) . ?
C6 C7 1.518(5) . ?
C6 S2 1.817(4) . ?
C7 S3 1.832(4) . ?
C8 C9 1.504(5) . ?
C8 S3 1.832(4) . ?
C9 S1 1.833(4) . ?
C10 F12 1.328(5) . ?
C10 F10 1.336(4) . ?
C10 F11 1.342(5) . ?
C10 S10 1.841(4) . ?
C11 F15 1.308(6) . ?
C11 F14 1.351(6) . ?
C11 F13 1.354(8) . ?
C11 S11 1.816(5) . ?
C20 Cl24 1.675(10) . ?
C20 Cl22 1.734(7) . ?
C20 Cl21 1.739(8) . ?
C20 Cl23 1.759(13) . ?
O10 S10 1.441(3) . ?
O11 S10 1.438(3) . ?
O12 S10 1.448(3) . ?
O13 S11 1.435(3) . ?
O14 S11 1.436(4) . ?
O15 S11 1.439(3) . ?

loop_
_geom_torsion_atom_site_label_1
_geom_torsion_atom_site_label_2
_geom_torsion_atom_site_label_3
_geom_torsion_atom_site_label_4
_geom_torsion
_geom_torsion_site_symmetry_1
_geom_torsion_site_symmetry_2
_geom_torsion_site_symmetry_3
_geom_torsion_site_symmetry_4
_geom_torsion_publ_flag
C3 Re1 C1 O1 76(4) . . . . ?
C2 Re1 C1 O1 168(4) . . . . ?
S1 Re1 C1 O1 -25(4) . . . . ?
S2 Re1 C1 O1 -20(4) . . . . ?
S3 Re1 C1 O1 -105(4) . . . . ?
C3 Re1 C2 O2 166(4) . . . . ?
C1 Re1 C2 O2 73(4) . . . . ?
S1 Re1 C2 O2 -105(4) . . . . ?
S2 Re1 C2 O2 -11(5) . . . . ?
S3 Re1 C2 O2 -20(4) . . . . ?
C2 Re1 C3 O3 51(4) . . . . ?
C1 Re1 C3 O3 144(4) . . . . ?
S1 Re1 C3 O3 -44(4) . . . . ?
S2 Re1 C3 O3 -129(4) . . . . ?
S3 Re1 C3 O3 -30(5) . . . . ?
S1 C4 C5 S2 52.0(4) . . . . ?
S2 C6 C7 S3 53.2(3) . . . . ?
S3 C8 C9 S1 51.5(4) . . . . ?
C5 C4 S1 C9 61.8(3) . . . . ?
C5 C4 S1 Re1 -46.4(3) . . . . ?
C8 C9 S1 C4 -132.6(3) . . . . ?
C8 C9 S1 Re1 -27.5(3) . . . . ?
C3 Re1 S1 C4 -76.03(17) . . . . ?
C2 Re1 S1 C4 -167.93(17) . . . . ?
C1 Re1 S1 C4 24.5(7) . . . . ?
S2 Re1 S1 C4 19.95(14) . . . . ?
S3 Re1 S1 C4 105.68(14) . . . . ?
C3 Re1 S1 C9 178.47(16) . . . . ?
C2 Re1 S1 C9 86.57(16) . . . . ?
C1 Re1 S1 C9 -81.0(7) . . . . ?
S2 Re1 S1 C9 -85.55(13) . . . . ?
S3 Re1 S1 C9 0.18(13) . . . . ?
C7 C6 S2 C5 60.4(3) . . . . ?
C7 C6 S2 Re1 -48.4(3) . . . . ?
C4 C5 S2 C6 -132.9(3) . . . . ?
C4 C5 S2 Re1 -28.4(3) . . . . ?
C3 Re1 S2 C6 -164.92(15) . . . . ?
C2 Re1 S2 C6 12.6(7) . . . . ?
C1 Re1 S2 C6 -71.78(15) . . . . ?
S1 Re1 S2 C6 107.55(12) . . . . ?
S3 Re1 S2 C6 21.78(12) . . . . ?
C3 Re1 S2 C5 88.83(17) . . . . ?
C2 Re1 S2 C5 -93.6(7) . . . . ?
C1 Re1 S2 C5 -178.02(17) . . . . ?
S1 Re1 S2 C5 1.31(14) . . . . ?
S3 Re1 S2 C5 -84.46(14) . . . . ?
C9 C8 S3 C7 62.2(3) . . . . ?
C9 C8 S3 Re1 -46.2(3) . . . . ?
C6 C7 S3 C8 -132.5(3) . . . . ?
C6 C7 S3 Re1 -27.4(3) . . . . ?
C3 Re1 S3 C8 5.9(8) . . . . ?
C2 Re1 S3 C8 -75.14(16) . . . . ?
C1 Re1 S3 C8 -167.80(16) . . . . ?
S1 Re1 S3 C8 20.55(13) . . . . ?
S2 Re1 S3 C8 106.12(13) . . . . ?
C3 Re1 S3 C7 -100.5(8) . . . . ?
C2 Re1 S3 C7 178.44(15) . . . . ?
C1 Re1 S3 C7 85.78(16) . . . . ?
S1 Re1 S3 C7 -85.87(12) . . . . ?
S2 Re1 S3 C7 -0.30(12) . . . . ?
F12 C10 S10 O11 67.4(3) . . . . ?
F10 C10 S10 O11 -53.3(3) . . . . ?
F11 C10 S10 O11 -172.8(3) . . . . ?
F12 C10 S10 O10 -172.7(3) . . . . ?
F10 C10 S10 O10 66.6(3) . . . . ?
F11 C10 S10 O10 -52.9(3) . . . . ?
F12 C10 S10 O12 -52.8(3) . . . . ?
F10 C10 S10 O12 -173.5(3) . . . . ?
F11 C10 S10 O12 67.0(3) . . . . ?
F15 C11 S11 O13 179.4(4) . . . . ?
F14 C11 S11 O13 -59.9(5) . . . . ?
F13 C11 S11 O13 60.2(4) . . . . ?
F15 C11 S11 O14 -61.6(5) . . . . ?
F14 C11 S11 O14 59.1(5) . . . . ?
F13 C11 S11 O14 179.2(4) . . . . ?
F15 C11 S11 O15 59.1(5) . . . . ?
F14 C11 S11 O15 179.8(4) . . . . ?
F13 C11 S11 O15 -60.1(4) . . . . ?
